data_4027562
loop_
_publ_author_name
'Trapti Aggarwal'
'Sonu Kumar'
'Devendra K. Dhaked'
'Rakesh K. Tiwari'
'Prasad V. Bharatam'
'Akhilesh K. Verma'

_publ_section_title
;
 Site-Selective Electrophilic Cyclization and Subsequent Ring-Opening: A
 Synthetic Route to Pyrrolo[1,2-a]quinolines and Indolizines
;
_journal_name_full 'Journal of Organic Chemistry'
_journal_page_first 8562
_journal_page_last 8573
_journal_paper_doi 10.1021/jo3015374
_journal_volume 77
_journal_year 2012
_chemical_formula_moiety 'C27 H19 N O2'
_chemical_formula_sum 'C27 H19 N O2'
_chemical_formula_weight 389.43
_chemical_name_systematic
; 
 ? 
;
_space_group_IT_number 14
_symmetry_cell_setting monoclinic
_symmetry_space_group_name_Hall '-P 2ybc'
_symmetry_space_group_name_H-M 'P 1 21/c 1'
_atom_sites_solution_hydrogens geom
_atom_sites_solution_primary direct
_atom_sites_solution_secondary difmap
_audit_creation_method SHELXL-97
_cell_angle_alpha 90.00
_cell_angle_beta 95.048(8)
_cell_angle_gamma 90.00
_cell_formula_units_Z 4
_cell_length_a 11.7890(10)
_cell_length_b 5.3518(5)
_cell_length_c 30.328(3)
_cell_measurement_temperature 150(2)
_cell_measurement_theta_max 25.00
_cell_measurement_theta_min 3.10
_cell_volume 1906.0(3)
_computing_cell_refinement 'CrysAlisPro, Agilent Technologies'
_computing_data_collection 'CrysAlisPro, Agilent Technologies'
_computing_data_reduction 'CrysAlisPro, Agilent Technologies'
_computing_structure_refinement 'SHELXL-97 (Sheldrick, 1997)'
_computing_structure_solution 'SHELXS-97 (Sheldrick, 1990)'
_diffrn_ambient_temperature 150(2)
_diffrn_measured_fraction_theta_full 0.999
_diffrn_measured_fraction_theta_max 0.999
_diffrn_measurement_device_type 'Xcalibur, Sapphire3'
_diffrn_measurement_method '\w scans'
_diffrn_radiation_monochromator graphite
_diffrn_radiation_source 'Enhance (Mo) x-ray Source'
_diffrn_radiation_type MoK\a
_diffrn_radiation_wavelength 0.71073
_diffrn_reflns_av_R_equivalents 0.0359
_diffrn_reflns_av_sigmaI/netI 0.0442
_diffrn_reflns_limit_h_max 14
_diffrn_reflns_limit_h_min -13
_diffrn_reflns_limit_k_max 6
_diffrn_reflns_limit_k_min -6
_diffrn_reflns_limit_l_max 34
_diffrn_reflns_limit_l_min -36
_diffrn_reflns_number 11990
_diffrn_reflns_theta_full 25.00
_diffrn_reflns_theta_max 25.00
_diffrn_reflns_theta_min 3.08
_exptl_absorpt_coefficient_mu 0.085
_exptl_absorpt_correction_T_max 0.9831
_exptl_absorpt_correction_T_min 0.9790
_exptl_absorpt_correction_type multi-scan
_exptl_crystal_density_diffrn 1.357
_exptl_crystal_F_000 816
_exptl_crystal_size_max 0.25
_exptl_crystal_size_mid 0.22
_exptl_crystal_size_min 0.20
_refine_diff_density_max 0.385
_refine_diff_density_min -0.431
_refine_diff_density_rms 0.051
_refine_ls_extinction_method none
_refine_ls_goodness_of_fit_ref 1.059
_refine_ls_hydrogen_treatment mixed
_refine_ls_matrix_type full
_refine_ls_number_parameters 275
_refine_ls_number_reflns 3355
_refine_ls_number_restraints 0
_refine_ls_restrained_S_all 1.059
_refine_ls_R_factor_all 0.0710
_refine_ls_R_factor_gt 0.0532
_refine_ls_shift/su_max 0.018
_refine_ls_shift/su_mean 0.004
_refine_ls_structure_factor_coef Fsqd
_refine_ls_weighting_details 'calc w=1/[\s^2^(Fo^2^)+(0.0617P)^2^+0.8054P] where P=(Fo^2^+2Fc^2^)/3'
_refine_ls_weighting_scheme calc
_refine_ls_wR_factor_gt 0.1211
_refine_ls_wR_factor_ref 0.1282
_reflns_number_gt 2697
_reflns_number_total 3355
_reflns_threshold_expression >2sigma(I)
_cod_data_source_file jo3015374_si_001.cif
_cod_data_source_block shelxl
_cod_original_sg_symbol_H-M 'P 21/c'
_cod_database_code 4027562

loop_
_symmetry_equiv_pos_as_xyz
'x, y, z'
'-x, y+1/2, -z+1/2'
'-x, -y, -z'
'x, -y-1/2, z-1/2'

loop_
_atom_site_label
_atom_site_type_symbol
_atom_site_fract_x
_atom_site_fract_y
_atom_site_fract_z
_atom_site_U_iso_or_equiv
_atom_site_adp_type
_atom_site_occupancy
_atom_site_symmetry_multiplicity
_atom_site_calc_flag
_atom_site_refinement_flags
C1 C 0.87266(18) 0.0794(5) 0.48190(7) 0.0226(5) Uani 1 1 d .
C2 C 0.86294(18) 0.1944(4) 0.43709(7) 0.0200(5) Uani 1 1 d .
C3 C 0.93167(19) 0.3899(4) 0.42949(7) 0.0232(5) Uani 1 1 d .
H3 H 0.9725 0.4709 0.4538 0.028 Uiso 1 1 calc R
C4 C 0.94393(19) 0.4767(4) 0.38562(7) 0.0217(5) Uani 1 1 d .
C5 C 1.01976(19) 0.6703(4) 0.37746(7) 0.0257(5) Uani 1 1 d .
H5 H 1.0579 0.7575 0.4017 0.031 Uiso 1 1 calc R
C6 C 1.0398(2) 0.7355(4) 0.33502(7) 0.0281(6) Uani 1 1 d .
H6 H 1.0901 0.8689 0.3299 0.034 Uiso 1 1 calc R
C7 C 0.9854(2) 0.6041(4) 0.29958(8) 0.0277(5) Uani 1 1 d .
H7 H 1.0010 0.6454 0.2702 0.033 Uiso 1 1 calc R
C8 C 0.90981(19) 0.4159(4) 0.30635(7) 0.0227(5) Uani 1 1 d .
H8 H 0.8742 0.3274 0.2817 0.027 Uiso 1 1 calc R
C9 C 0.88490(17) 0.3538(4) 0.34904(7) 0.0177(5) Uani 1 1 d .
C10 C 0.72303(18) 0.0493(4) 0.32935(6) 0.0186(5) Uani 1 1 d .
C11 C 0.69769(18) 0.1048(4) 0.28158(6) 0.0180(5) Uani 1 1 d .
C12 C 0.6349(2) 0.3143(4) 0.26787(7) 0.0268(5) Uani 1 1 d .
H12 H 0.6100 0.4265 0.2893 0.032 Uiso 1 1 calc R
C13 C 0.6080(2) 0.3614(4) 0.22326(7) 0.0285(6) Uani 1 1 d .
H13 H 0.5652 0.5058 0.2143 0.034 Uiso 1 1 calc R
C14 C 0.6433(2) 0.1997(4) 0.19189(7) 0.0270(5) Uani 1 1 d .
H14 H 0.6256 0.2331 0.1613 0.032 Uiso 1 1 calc R
C15 C 0.7044(2) -0.0107(5) 0.20511(7) 0.0288(6) Uani 1 1 d .
H15 H 0.7280 -0.1235 0.1835 0.035 Uiso 1 1 calc R
C16 C 0.73180(19) -0.0589(4) 0.24967(7) 0.0236(5) Uani 1 1 d .
H16 H 0.7740 -0.2045 0.2585 0.028 Uiso 1 1 calc R
C17 C 0.66358(18) -0.1076(4) 0.35411(6) 0.0184(5) Uani 1 1 d .
H17 H 0.6039 -0.2152 0.3428 0.022 Uiso 1 1 calc R
C18 C 0.70417(18) -0.0866(4) 0.39945(6) 0.0178(5) Uani 1 1 d .
C19 C 0.79274(18) 0.0858(4) 0.40121(6) 0.0176(5) Uani 1 1 d .
C20 C 0.64349(18) -0.1650(4) 0.43740(7) 0.0194(5) Uani 1 1 d .
C21 C 0.54657(18) -0.3429(4) 0.43048(6) 0.0187(5) Uani 1 1 d .
C22 C 0.54577(18) -0.5459(4) 0.40202(7) 0.0198(5) Uani 1 1 d .
H22 H 0.6099 -0.5770 0.3859 0.024 Uiso 1 1 calc R
C23 C 0.45239(19) -0.7036(4) 0.39688(7) 0.0215(5) Uani 1 1 d .
H23 H 0.4541 -0.8432 0.3776 0.026 Uiso 1 1 calc R
C24 C 0.35642(19) -0.6623(4) 0.41924(7) 0.0222(5) Uani 1 1 d .
C25 C 0.35898(19) -0.4613(4) 0.44853(7) 0.0255(5) Uani 1 1 d .
H25 H 0.2951 -0.4313 0.4648 0.031 Uiso 1 1 calc R
C27 C 0.2534(2) -0.8282(5) 0.41254(8) 0.0316(6) Uani 1 1 d .
H27A H 0.1949 -0.7692 0.4311 0.047 Uiso 1 1 calc R
H27B H 0.2748 -1.0000 0.4208 0.047 Uiso 1 1 calc R
H27C H 0.2235 -0.8234 0.3814 0.047 Uiso 1 1 calc R
C26 C 0.4520(2) -0.3050(4) 0.45439(7) 0.0238(5) Uani 1 1 d .
H26 H 0.4518 -0.1706 0.4748 0.029 Uiso 1 1 calc R
N1 N 0.80433(15) 0.1713(3) 0.35824(5) 0.0175(4) Uani 1 1 d .
O1 O 0.89763(14) 0.1999(3) 0.51535(5) 0.0320(4) Uani 1 1 d .
O2 O 0.66677(13) -0.0711(3) 0.47416(5) 0.0267(4) Uani 1 1 d .
H1 H 0.8666(19) -0.108(4) 0.4825(7) 0.020(6) Uiso 1 1 d .

loop_
_atom_site_aniso_label
_atom_site_aniso_U_11
_atom_site_aniso_U_22
_atom_site_aniso_U_33
_atom_site_aniso_U_23
_atom_site_aniso_U_13
_atom_site_aniso_U_12
C1 0.0129(11) 0.0333(14) 0.0212(12) -0.0002(10) -0.0010(9) -0.0024(10)
C2 0.0152(11) 0.0263(12) 0.0187(11) -0.0027(9) 0.0025(8) 0.0001(9)
C3 0.0200(12) 0.0285(13) 0.0207(11) -0.0055(9) 0.0002(9) -0.0026(10)
C4 0.0182(11) 0.0248(12) 0.0224(11) -0.0015(9) 0.0029(9) 0.0003(9)
C5 0.0210(12) 0.0288(13) 0.0273(13) -0.0022(10) 0.0014(10) -0.0054(10)
C6 0.0237(13) 0.0292(13) 0.0316(13) 0.0030(10) 0.0040(10) -0.0069(10)
C7 0.0250(13) 0.0348(14) 0.0241(12) 0.0057(10) 0.0064(10) -0.0017(11)
C8 0.0198(12) 0.0288(13) 0.0197(11) -0.0009(9) 0.0025(9) -0.0011(10)
C9 0.0122(11) 0.0192(11) 0.0218(11) -0.0017(9) 0.0025(8) 0.0015(9)
C10 0.0179(11) 0.0215(11) 0.0164(11) -0.0044(9) 0.0011(8) -0.0018(9)
C11 0.0163(11) 0.0205(11) 0.0170(11) -0.0015(9) 0.0009(8) -0.0038(9)
C12 0.0301(14) 0.0256(12) 0.0245(12) -0.0042(10) 0.0020(10) 0.0031(10)
C13 0.0277(14) 0.0268(13) 0.0296(13) 0.0040(10) -0.0053(10) 0.0008(10)
C14 0.0291(13) 0.0333(13) 0.0177(11) 0.0036(10) -0.0031(9) -0.0062(11)
C15 0.0365(14) 0.0334(14) 0.0165(11) -0.0056(10) 0.0025(10) 0.0025(11)
C16 0.0263(13) 0.0236(12) 0.0207(11) -0.0018(9) 0.0007(9) 0.0026(10)
C17 0.0182(11) 0.0194(11) 0.0177(11) -0.0037(9) 0.0011(8) -0.0021(9)
C18 0.0184(11) 0.0184(11) 0.0166(11) -0.0003(8) 0.0019(8) 0.0006(9)
C19 0.0173(11) 0.0207(11) 0.0148(10) -0.0003(8) 0.0017(8) 0.0039(9)
C20 0.0198(12) 0.0217(11) 0.0163(11) -0.0013(9) 0.0000(8) 0.0031(9)
C21 0.0195(12) 0.0211(11) 0.0154(10) 0.0036(9) 0.0008(8) -0.0010(9)
C22 0.0200(12) 0.0215(11) 0.0183(11) 0.0033(9) 0.0039(9) 0.0031(9)
C23 0.0258(13) 0.0175(11) 0.0209(11) -0.0007(9) 0.0001(9) -0.0002(10)
C24 0.0240(13) 0.0200(11) 0.0221(12) 0.0067(9) 0.0000(9) -0.0005(10)
C25 0.0216(12) 0.0293(13) 0.0267(12) 0.0012(10) 0.0090(9) -0.0018(10)
C27 0.0284(14) 0.0320(14) 0.0343(14) 0.0040(11) 0.0030(11) -0.0058(11)
C26 0.0270(13) 0.0256(12) 0.0194(11) -0.0023(9) 0.0051(9) -0.0004(10)
N1 0.0165(9) 0.0221(10) 0.0141(9) -0.0012(7) 0.0020(7) -0.0009(8)
O1 0.0292(10) 0.0475(11) 0.0187(8) -0.0035(8) -0.0019(7) -0.0110(8)
O2 0.0264(9) 0.0369(10) 0.0167(8) -0.0035(7) 0.0017(6) -0.0081(8)

loop_
_atom_type_symbol
_atom_type_description
_atom_type_scat_dispersion_real
_atom_type_scat_dispersion_imag
_atom_type_scat_source
C C 0.0033 0.0016 'International Tables Vol C Tables 4.2.6.8 and 6.1.1.4'
H H 0.0000 0.0000 'International Tables Vol C Tables 4.2.6.8 and 6.1.1.4'
N N 0.0061 0.0033 'International Tables Vol C Tables 4.2.6.8 and 6.1.1.4'
O O 0.0106 0.0060 'International Tables Vol C Tables 4.2.6.8 and 6.1.1.4'

loop_
_geom_angle_atom_site_label_1
_geom_angle_atom_site_label_2
_geom_angle_atom_site_label_3
_geom_angle
O1 C1 C2 122.5(2)
O1 C1 H1 121.8(12)
C2 C1 H1 115.4(12)
C3 C2 C19 119.89(19)
C3 C2 C1 118.41(19)
C19 C2 C1 121.32(19)
C2 C3 C4 121.4(2)
C2 C3 H3 119.3
C4 C3 H3 119.3
C5 C4 C9 118.71(19)
C5 C4 C3 121.5(2)
C9 C4 C3 119.7(2)
C6 C5 C4 121.1(2)
C6 C5 H5 119.4
C4 C5 H5 119.4
C5 C6 C7 119.3(2)
C5 C6 H6 120.3
C7 C6 H6 120.3
C8 C7 C6 121.1(2)
C8 C7 H7 119.5
C6 C7 H7 119.5
C7 C8 C9 120.5(2)
C7 C8 H8 119.8
C9 C8 H8 119.8
C8 C9 N1 123.44(19)
C8 C9 C4 119.17(19)
N1 C9 C4 117.39(18)
C17 C10 N1 107.42(17)
C17 C10 C11 126.37(19)
N1 C10 C11 125.82(18)
C12 C11 C16 118.68(19)
C12 C11 C10 120.73(19)
C16 C11 C10 120.52(19)
C11 C12 C13 120.7(2)
C11 C12 H12 119.7
C13 C12 H12 119.7
C14 C13 C12 120.2(2)
C14 C13 H13 119.9
C12 C13 H13 119.9
C15 C14 C13 119.7(2)
C15 C14 H14 120.2
C13 C14 H14 120.2
C14 C15 C16 120.5(2)
C14 C15 H15 119.8
C16 C15 H15 119.8
C15 C16 C11 120.3(2)
C15 C16 H16 119.9
C11 C16 H16 119.9
C10 C17 C18 109.83(19)
C10 C17 H17 125.1
C18 C17 H17 125.1
C19 C18 C17 106.12(17)
C19 C18 C20 125.12(18)
C17 C18 C20 126.17(19)
C18 C19 N1 108.40(17)
C18 C19 C2 132.88(19)
N1 C19 C2 118.56(18)
O2 C20 C18 120.5(2)
O2 C20 C21 119.74(18)
C18 C20 C21 119.55(17)
C22 C21 C26 118.3(2)
C22 C21 C20 123.51(18)
C26 C21 C20 118.13(19)
C21 C22 C23 120.62(19)
C21 C22 H22 119.7
C23 C22 H22 119.7
C24 C23 C22 121.5(2)
C24 C23 H23 119.3
C22 C23 H23 119.3
C23 C24 C25 117.5(2)
C23 C24 C27 121.6(2)
C25 C24 C27 120.9(2)
C26 C25 C24 121.5(2)
C26 C25 H25 119.2
C24 C25 H25 119.2
C24 C27 H27A 109.5
C24 C27 H27B 109.5
H27A C27 H27B 109.5
C24 C27 H27C 109.5
H27A C27 H27C 109.5
H27B C27 H27C 109.5
C25 C26 C21 120.5(2)
C25 C26 H26 119.8
C21 C26 H26 119.8
C19 N1 C10 108.21(16)
C19 N1 C9 122.31(17)
C10 N1 C9 129.46(17)

loop_
_geom_bond_atom_site_label_1
_geom_bond_atom_site_label_2
_geom_bond_distance
C1 O1 1.216(3)
C1 C2 1.487(3)
C1 H1 1.00(2)
C2 C3 1.356(3)
C2 C19 1.431(3)
C3 C4 1.429(3)
C3 H3 0.9500
C4 C5 1.405(3)
C4 C9 1.418(3)
C5 C6 1.374(3)
C5 H5 0.9500
C6 C7 1.392(3)
C6 H6 0.9500
C7 C8 1.372(3)
C7 H7 0.9500
C8 C9 1.393(3)
C8 H8 0.9500
C9 N1 1.407(3)
C10 C17 1.361(3)
C10 N1 1.402(3)
C10 C11 1.483(3)
C11 C12 1.387(3)
C11 C16 1.391(3)
C12 C13 1.385(3)
C12 H12 0.9500
C13 C14 1.377(3)
C13 H13 0.9500
C14 C15 1.377(3)
C14 H14 0.9500
C15 C16 1.386(3)
C15 H15 0.9500
C16 H16 0.9500
C17 C18 1.420(3)
C17 H17 0.9500
C18 C19 1.391(3)
C18 C20 1.469(3)
C19 N1 1.399(3)
C20 O2 1.231(2)
C20 C21 1.488(3)
C21 C22 1.387(3)
C21 C26 1.397(3)
C22 C23 1.385(3)
C22 H22 0.9500
C23 C24 1.387(3)
C23 H23 0.9500
C24 C25 1.394(3)
C24 C27 1.503(3)
C25 C26 1.378(3)
C25 H25 0.9500
C27 H27A 0.9800
C27 H27B 0.9800
C27 H27C 0.9800
C26 H26 0.9500

loop_
_geom_torsion_atom_site_label_1
_geom_torsion_atom_site_label_2
_geom_torsion_atom_site_label_3
_geom_torsion_atom_site_label_4
_geom_torsion
O1 C1 C2 C3 32.4(3)
O1 C1 C2 C19 -154.7(2)
C19 C2 C3 C4 -5.9(3)
C1 C2 C3 C4 167.1(2)
C2 C3 C4 C5 -176.5(2)
C2 C3 C4 C9 -1.2(3)
C9 C4 C5 C6 -2.1(3)
C3 C4 C5 C6 173.3(2)
C4 C5 C6 C7 -1.2(4)
C5 C6 C7 C8 2.0(4)
C6 C7 C8 C9 0.6(3)
C7 C8 C9 N1 176.9(2)
C7 C8 C9 C4 -3.9(3)
C5 C4 C9 C8 4.6(3)
C3 C4 C9 C8 -170.8(2)
C5 C4 C9 N1 -176.16(19)
C3 C4 C9 N1 8.4(3)
C17 C10 C11 C12 96.1(3)
N1 C10 C11 C12 -75.8(3)
C17 C10 C11 C16 -80.8(3)
N1 C10 C11 C16 107.3(3)
C16 C11 C12 C13 -0.9(3)
C10 C11 C12 C13 -177.9(2)
C11 C12 C13 C14 0.2(4)
C12 C13 C14 C15 0.6(4)
C13 C14 C15 C16 -0.8(4)
C14 C15 C16 C11 0.0(4)
C12 C11 C16 C15 0.8(3)
C10 C11 C16 C15 177.7(2)
N1 C10 C17 C18 1.0(2)
C11 C10 C17 C18 -172.2(2)
C10 C17 C18 C19 -1.3(2)
C10 C17 C18 C20 161.1(2)
C17 C18 C19 N1 1.2(2)
C20 C18 C19 N1 -161.47(19)
C17 C18 C19 C2 176.4(2)
C20 C18 C19 C2 13.7(4)
C3 C2 C19 C18 -169.3(2)
C1 C2 C19 C18 17.9(4)
C3 C2 C19 N1 5.5(3)
C1 C2 C19 N1 -167.33(19)
C19 C18 C20 O2 2.5(3)
C17 C18 C20 O2 -156.6(2)
C19 C18 C20 C21 177.2(2)
C17 C18 C20 C21 18.1(3)
O2 C20 C21 C22 -145.7(2)
C18 C20 C21 C22 39.6(3)
O2 C20 C21 C26 33.5(3)
C18 C20 C21 C26 -141.3(2)
C26 C21 C22 C23 1.3(3)
C20 C21 C22 C23 -179.58(19)
C21 C22 C23 C24 1.1(3)
C22 C23 C24 C25 -2.4(3)
C22 C23 C24 C27 177.9(2)
C23 C24 C25 C26 1.5(3)
C27 C24 C25 C26 -178.8(2)
C24 C25 C26 C21 0.8(3)
C22 C21 C26 C25 -2.2(3)
C20 C21 C26 C25 178.6(2)
C18 C19 N1 C10 -0.6(2)
C2 C19 N1 C10 -176.60(18)
C18 C19 N1 C9 178.10(18)
C2 C19 N1 C9 2.1(3)
C17 C10 N1 C19 -0.2(2)
C11 C10 N1 C19 172.99(19)
C17 C10 N1 C9 -178.8(2)
C11 C10 N1 C9 -5.6(3)
C8 C9 N1 C19 170.30(19)
C4 C9 N1 C19 -8.9(3)
C8 C9 N1 C10 -11.3(3)
C4 C9 N1 C10 169.5(2)

loop_
_cod_related_entry_id
_cod_related_entry_database
_cod_related_entry_code
1 ChemSpider 30659543
